data_7027563
loop_
_publ_author_name
'Al-Juaid, Salih S.'
'Eaborn, Colin'
'El-Hamruni, Salima'
'Farook, Adam'
'Hitchcock, Peter B.'
'Hopman, Martijn'
'Smith, J. David'
'Clegg, William'
'Izod, Keith'
'O&#x2019;Shaughnessy, Paul'

_publ_section_title
;
 Tris(triorganosilyl)methyl derivatives of potassium and lithium bearing
 dimethylamino or methoxy substituents at silicon. Crystal structures of
 KC(SiMe3)2(SiMe2NMe2), KC(SiMe2NMe2)3 and [LiC(SiMe3)(SiMe2OMe)2]2
;
_journal_issue 18
_journal_name_full 'Journal of the Chemical Society, Dalton Transactions'
_journal_page_first 3267
_journal_paper_doi 10.1039/a904043i
_journal_year 1999
_chemical_formula_sum 'C11 H30 K N Si3'
_chemical_formula_weight 299.73
_chemical_name_systematic
;
 ?
;
_space_group_IT_number 14
_symmetry_cell_setting monoclinic
_symmetry_space_group_name_Hall '-P 2ybc'
_symmetry_space_group_name_H-M 'P 1 21/c 1'
_atom_sites_solution_hydrogens geom
_atom_sites_solution_primary heavy
_atom_sites_solution_secondary difmap
_audit_creation_method SHELXL
_cell_angle_alpha 90.00
_cell_angle_beta 92.586(2)
_cell_angle_gamma 90.00
_cell_formula_units_Z 4
_cell_length_a 9.4021(9)
_cell_length_b 14.6824(14)
_cell_length_c 12.7646(12)
_cell_measurement_reflns_used 11716
_cell_measurement_temperature 160(2)
_cell_measurement_theta_max 28.11
_cell_measurement_theta_min 2.11
_cell_volume 1760.3(3)
_computing_cell_refinement 'Siemens SMART'
_computing_data_collection 'Siemens SMART'
_computing_data_reduction 'Siemens SAINT'
_computing_molecular_graphics 'Siemens SHELXTL'
_computing_publication_material 'SHELXTL and local programs'
_computing_structure_refinement 'Siemens SHELXTL'
_computing_structure_solution 'Siemens SHELXTL'
_diffrn_ambient_temperature 160(2)
_diffrn_measurement_device 'Siemens SMART CCD diffractometer'
_diffrn_measurement_method '\w rotation with narrow frames'
_diffrn_radiation_monochromator graphite
_diffrn_radiation_source 'fine-focus sealed tube'
_diffrn_radiation_type MoK\a
_diffrn_radiation_wavelength 0.71073
_diffrn_reflns_av_R_equivalents 0.0149
_diffrn_reflns_av_sigmaI/netI 0.0133
_diffrn_reflns_limit_h_max 11
_diffrn_reflns_limit_h_min -12
_diffrn_reflns_limit_k_max 19
_diffrn_reflns_limit_k_min -19
_diffrn_reflns_limit_l_max 16
_diffrn_reflns_limit_l_min -15
_diffrn_reflns_number 13832
_diffrn_reflns_theta_max 28.16
_diffrn_reflns_theta_min 2.12
_exptl_absorpt_coefficient_mu 0.487
_exptl_absorpt_correction_T_max 0.8206
_exptl_absorpt_correction_T_min 0.9011
_exptl_absorpt_correction_type empirical
_exptl_crystal_colour colourless
_exptl_crystal_density_diffrn 1.131
_exptl_crystal_description block
_exptl_crystal_F_000 656
_exptl_crystal_size_max 0.56
_exptl_crystal_size_mid 0.42
_exptl_crystal_size_min 0.38
_refine_diff_density_max 0.340
_refine_diff_density_min -0.373
_refine_diff_density_rms 0.046
_refine_ls_extinction_method none
_refine_ls_goodness_of_fit_all 1.076
_refine_ls_goodness_of_fit_obs 1.086
_refine_ls_matrix_type full
_refine_ls_number_parameters 159
_refine_ls_number_reflns 4042
_refine_ls_number_restraints 0
_refine_ls_restrained_S_all 1.076
_refine_ls_restrained_S_obs 1.086
_refine_ls_R_factor_all 0.0291
_refine_ls_R_factor_obs 0.0262
_refine_ls_shift/esd_max 0.033
_refine_ls_shift/esd_mean 0.001
_refine_ls_structure_factor_coef Fsqd
_refine_ls_weighting_details 'w=1/[\s^2^(Fo^2^)+(0.0378P)^2^+0.6798P] where P=(Fo^2^+2Fc^2^)/3'
_refine_ls_weighting_scheme calc
_refine_ls_wR_factor_all 0.0751
_refine_ls_wR_factor_obs 0.0728
_reflns_number_observed 3740
_reflns_number_total 4042
_reflns_observed_criterion >2sigma(I)
_cod_data_source_file 904043Isup1.cif
_cod_data_source_block ki5
_cod_depositor_comments
;
The following automatic conversions were performed:

'_refine_ls_weighting_scheme' value 'calc
w=1/[\s^2^(Fo^2^)+(0.0378P)^2^+0.6798P] where P=(Fo^2^+2Fc^2^)/3' was
changed to 'calc'. New tag '_refine_ls_weighting_details' was
created. The value of the new tag was set to
'w=1/[\s^2^(Fo^2^)+(0.0378P)^2^+0.6798P] where P=(Fo^2^+2Fc^2^)/3'.

Automatic conversion script
Id: cif_fix_values 3143 2015-03-26 13:38:13Z robertas 
;
_cod_original_sg_symbol_H-M p2(1)/c
_cod_database_code 7027563

loop_
_symmetry_equiv_pos_as_xyz
'x, y, z'
'-x, y+1/2, -z+1/2'
'-x, -y, -z'
'x, -y-1/2, z-1/2'

loop_
_atom_site_aniso_label
_atom_site_aniso_U_11
_atom_site_aniso_U_22
_atom_site_aniso_U_33
_atom_site_aniso_U_23
_atom_site_aniso_U_13
_atom_site_aniso_U_12
K1 0.02884(16) 0.04138(18) 0.02196(15) 0.00048(11) 0.00280(11) -0.00091(11)
Si1 0.02205(17) 0.02043(16) 0.02045(16) 0.00105(12) 0.00087(12) -0.00174(12)
Si2 0.01958(16) 0.02286(17) 0.02038(16) 0.00111(12) 0.00121(12) 0.00397(12)
Si3 0.01588(16) 0.02468(17) 0.02267(17) -0.00053(12) 0.00214(12) 0.00033(12)
C1 0.0169(5) 0.0205(5) 0.0218(6) 0.0003(4) 0.0008(4) 0.0001(4)
C2 0.0476(9) 0.0346(7) 0.0395(8) 0.0148(6) -0.0061(7) -0.0005(7)
C3 0.0497(9) 0.0254(6) 0.0293(7) -0.0039(5) 0.0022(6) -0.0070(6)
C4 0.0338(8) 0.0370(8) 0.0512(9) -0.0008(7) 0.0144(7) -0.0105(6)
C5 0.0285(7) 0.0450(8) 0.0310(7) -0.0045(6) -0.0070(6) 0.0112(6)
C6 0.0401(8) 0.0292(7) 0.0475(9) 0.0135(6) 0.0078(7) 0.0073(6)
C7 0.0292(7) 0.0359(7) 0.0275(6) -0.0032(5) 0.0029(5) 0.0109(5)
C8 0.0260(7) 0.0397(8) 0.0471(9) -0.0055(7) 0.0047(6) 0.0101(6)
C9 0.0251(6) 0.0440(8) 0.0340(7) 0.0058(6) 0.0071(5) -0.0064(6)
C10 0.0469(9) 0.0393(8) 0.0358(7) -0.0107(6) 0.0033(6) -0.0129(7)
C11 0.0213(7) 0.0827(13) 0.0398(9) -0.0016(8) -0.0069(6) -0.0038(7)
N1 0.0195(5) 0.0372(6) 0.0271(5) -0.0021(5) -0.0017(4) -0.0039(4)

loop_
_atom_site_label
_atom_site_type_symbol
_atom_site_fract_x
_atom_site_fract_y
_atom_site_fract_z
_atom_site_U_iso_or_equiv
_atom_site_thermal_displace_type
_atom_site_occupancy
_atom_site_calc_flag
_atom_site_refinement_flags
K1 K 0.79375(3) 0.75341(2) 1.09037(2) 0.03068(9) Uani 1 d .
Si1 Si 0.70980(4) 0.62761(2) 0.85653(3) 0.02098(9) Uani 1 d .
Si2 Si 0.65328(3) 0.83378(2) 0.82200(3) 0.02093(9) Uani 1 d .
Si3 Si 0.97340(3) 0.75526(2) 0.84865(3) 0.02104(9) Uani 1 d .
C1 C 0.78208(12) 0.74208(8) 0.84079(9) 0.0197(2) Uani 1 d .
C2 C 0.81361(18) 0.54973(11) 0.95072(13) 0.0408(4) Uani 1 d .
H2A H 0.8640 0.5864 1.0047 0.049 Uiso 1 calc R
H2B H 0.8826 0.5145 0.9121 0.049 Uiso 1 calc R
H2C H 0.7478 0.5081 0.9839 0.049 Uiso 1 calc R
C3 C 0.69286(18) 0.55935(10) 0.73104(11) 0.0348(3) Uani 1 d .
H3A H 0.6212 0.5875 0.6832 0.042 Uiso 1 calc R
H3B H 0.6638 0.4970 0.7470 0.042 Uiso 1 calc R
H3C H 0.7848 0.5582 0.6978 0.042 Uiso 1 calc R
C4 C 0.52520(16) 0.62406(11) 0.90889(14) 0.0403(4) Uani 1 d .
H4A H 0.5266(3) 0.6513(8) 0.9753(8) 0.048 Uiso 1 calc R
H4B H 0.4955(6) 0.5634(7) 0.9141(9) 0.048 Uiso 1 calc R
H4C H 0.4620(8) 0.6557(8) 0.8632(7) 0.048 Uiso 1 calc R
C5 C 0.50018(15) 0.80411(11) 0.72588(11) 0.0351(3) Uani 1 d .
H5A H 0.4096 0.8174 0.7578 0.042 Uiso 1 calc R
H5B H 0.5044 0.7392 0.7083 0.042 Uiso 1 calc R
H5C H 0.5075 0.8404 0.6619 0.042 Uiso 1 calc R
C6 C 0.72331(17) 0.94462(10) 0.77015(13) 0.0388(3) Uani 1 d .
H6A H 0.6476(9) 0.9884(5) 0.7648(8) 0.047 Uiso 1 calc R
H6B H 0.7602(12) 0.9348(2) 0.7022(8) 0.047 Uiso 1 calc R
H6C H 0.7978(12) 0.9671(5) 0.8171(7) 0.047 Uiso 1 calc R
C7 C 0.56427(15) 0.87288(10) 0.94431(11) 0.0308(3) Uani 1 d .
H7A H 0.6339 0.9047 0.9906 0.037 Uiso 1 calc R
H7B H 0.5271 0.8199 0.9809 0.037 Uiso 1 calc R
H7C H 0.4858 0.9143 0.9247 0.037 Uiso 1 calc R
C8 C 1.07536(15) 0.64792(11) 0.82181(13) 0.0375(3) Uani 1 d .
H8A H 1.1709(11) 0.66321(19) 0.8054(9) 0.045 Uiso 1 calc R
H8B H 1.0300(8) 0.6163(5) 0.7638(8) 0.045 Uiso 1 calc R
H8C H 1.0770(10) 0.6096(5) 0.8826(7) 0.045 Uiso 1 calc R
C9 C 1.04897(15) 0.84045(11) 0.75433(12) 0.0342(3) Uani 1 d .
H9A H 0.9973 0.8982 0.7587 0.041 Uiso 1 calc R
H9B H 1.0386 0.8167 0.6827 0.041 Uiso 1 calc R
H9C H 1.1500 0.8505 0.7728 0.041 Uiso 1 calc R
C10 C 1.01235(19) 0.88672(11) 0.99727(13) 0.0406(3) Uani 1 d .
H10A H 1.0259 0.8981 1.0727 0.049 Uiso 1 calc R
H10B H 0.9142 0.9017 0.9744 0.049 Uiso 1 calc R
H10C H 1.0784 0.9247 0.9592 0.049 Uiso 1 calc R
C11 C 1.18902(16) 0.76992(15) 1.00540(14) 0.0482(4) Uani 1 d .
H11A H 1.2522(8) 0.8042(8) 0.9598(8) 0.058 Uiso 1 calc R
H11B H 1.2059(4) 0.7039(8) 0.9972(10) 0.058 Uiso 1 calc R
H11C H 1.2093(5) 0.7876(8) 1.0793(9) 0.058 Uiso 1 calc R
N1 N 1.04004(11) 0.79077(8) 0.97566(9) 0.0280(2) Uani 1 d .

loop_
_atom_type_symbol
_atom_type_description
_atom_type_scat_dispersion_real
_atom_type_scat_dispersion_imag
_atom_type_scat_source
C C 0.0033 0.0016 'International Tables Vol C Tables 4.2.6.8 and 6.1.1.4'
H H 0.0000 0.0000 'International Tables Vol C Tables 4.2.6.8 and 6.1.1.4'
N N 0.0061 0.0033 'International Tables Vol C Tables 4.2.6.8 and 6.1.1.4'
Si Si 0.0817 0.0704 'International Tables Vol C Tables 4.2.6.8 and 6.1.1.4'
K K 0.2009 0.2494 'International Tables Vol C Tables 4.2.6.8 and 6.1.1.4'

loop_
_geom_angle_atom_site_label_1
_geom_angle_atom_site_label_2
_geom_angle_atom_site_label_3
_geom_angle
_geom_angle_site_symmetry_1
_geom_angle_site_symmetry_3
N1 K1 C10 27.93(4) . .
N1 K1 C1 59.22(3) . .
C10 K1 C1 69.19(4) . .
N1 K1 C1 125.04(3) . 4_576
C10 K1 C1 114.89(4) . 4_576
C1 K1 C1 175.67(4) . 4_576
N1 K1 C7 97.67(4) . .
C10 K1 C7 82.87(4) . .
C1 K1 C7 57.98(3) . .
C1 K1 C7 120.18(3) 4_576 .
N1 K1 C9 80.04(4) . 4_576
C10 K1 C9 91.72(4) . 4_576
C1 K1 C9 125.81(3) . 4_576
C1 K1 C9 56.62(3) 4_576 4_576
C7 K1 C9 171.70(4) . 4_576
C1 Si1 C4 114.61(6) . .
C1 Si1 C3 114.34(6) . .
C4 Si1 C3 103.99(7) . .
C1 Si1 C2 116.15(7) . .
C4 Si1 C2 102.35(8) . .
C3 Si1 C2 103.81(7) . .
C1 Sy1 K1 63.03(4) . .
C4 Si1 K1 83.?0(5) . .
C3 Si1 K1 172.06(5) . .
C2 Si1 K1 72.17(6) . .
C1 Si1 K1 53.58(4) . 4_575
C4 Si1 K1 122.79(6) . 4_575
C3 Si1 K1 61.04(5) . 4_575
C2 Si1 K1 134.25(6) . 4_575
K1 Si1 K1 116.577(11) . 4_575
C1 Si2 C6 116.34(6) . .
C1 Si2 C7 115.59(6) . .
C6 Si2 C7 101.65(7) . .
C1 Si2 C5 113.32(7) . .

loop_
_geom_bond_atom_site_label_1
_geom_bond_atom_site_label_2
_geom_bond_distance
_geom_bond_site_symmetry_2
K1 N1 2.8484(12) .
K1 C10 3.1126(17) .
K1 C1 3.1870(12) .
K1 C1 3.2041(13) 4_576
K1 C7 3.2932(14) .
K1 C9 3.4036(16) 4_576
Si1 C1 1.8274(12) .
Si1 C4 1.8886(15) .
Si1 C3 1.8901(14) .
Si1 C2 1.8973(15) .
Si1 K1 3.9319(5) 4_575
Si2 C1 1.8195(12) .
Si2 C6 1.8866(15) .
Si2 C7 1.8934(14) .
Si2 C5 1.8994(14) .
Si2 K1 3.5324(5) 4_575
Si3 N1 1.7892(12) .
Si3 C1 1.8075(12) .
Si3 C8 1.8840(15) .
Si3 C9 1.8963(14) .
Si3 K1 3.6382(5) 4_575
C1 K1 3.2041(13) 4_575
C10 N1 1.461(2) .
C11 N1 1.4670(18) .
